data_4342210
loop_
_publ_author_name
'Klaus, Danielle R.'
'Keene, Matthew'
'Silchenko, Svitlana'
'Berezin, Mikhail'
'Gerasimchuk, Nikolay'

_publ_section_title
;
 1D Polymeric Platinum Cyanoximate: A Strategy toward Luminescence in the
 Near-Infrared Region beyond 1000 nm.
;
_journal_issue 4
_journal_name_full 'Inorganic chemistry'
_journal_page_first 1890
_journal_page_last 1900
_journal_paper_doi 10.1021/ic502805h
_journal_volume 54
_journal_year 2015
_chemical_formula_moiety 'C7 H11 N3 O2'
_chemical_formula_sum 'C7 H11 N3 O2'
_chemical_formula_weight 169.19
_chemical_name_common 'H(DECO), diethylamide-cyanoxime'
_chemical_name_systematic
; 
 N,N'-diethylamono-2-oximino-cyanacetamide 
;
_space_group_IT_number 14
_symmetry_cell_setting monoclinic
_symmetry_space_group_name_Hall '-P 2ybc'
_symmetry_space_group_name_H-M 'P 1 21/c 1'
_atom_sites_solution_hydrogens geom
_atom_sites_solution_primary direct
_atom_sites_solution_secondary difmap
_audit_creation_method SHELXL-97
_cell_angle_alpha 90.00
_cell_angle_beta 99.060(2)
_cell_angle_gamma 90.00
_cell_formula_units_Z 4
_cell_length_a 8.5424(10)
_cell_length_b 7.9608(10)
_cell_length_c 13.2705(16)
_cell_measurement_reflns_used 1985
_cell_measurement_temperature 120(2)
_cell_measurement_theta_max 26.20
_cell_measurement_theta_min 2.41
_cell_volume 891.19(19)
_computing_cell_refinement 'Bruker SAINT'
_computing_data_collection 'Bruker APEX2'
_computing_data_reduction 'Bruker SAINT'
_computing_molecular_graphics 'Bruker SHELXTL'
_computing_publication_material 'Bruker SHELXTL'
_computing_structure_refinement 'SHELXL-97 (Sheldrick, 2008)'
_computing_structure_solution 'SHELXS-97 (Sheldrick, 2008)'
_diffrn_ambient_temperature 120(2)
_diffrn_measured_fraction_theta_full 0.996
_diffrn_measured_fraction_theta_max 0.996
_diffrn_measurement_device_type 'Bruker APEX2 CCD area detector'
_diffrn_measurement_method '4 omega full-sphere scans'
_diffrn_radiation_monochromator graphite
_diffrn_radiation_source 'fine-focus sealed tube'
_diffrn_radiation_type MoK\a
_diffrn_radiation_wavelength 0.71073
_diffrn_reflns_av_R_equivalents 0.0470
_diffrn_reflns_av_sigmaI/netI 0.0394
_diffrn_reflns_limit_h_max 11
_diffrn_reflns_limit_h_min -11
_diffrn_reflns_limit_k_max 10
_diffrn_reflns_limit_k_min -10
_diffrn_reflns_limit_l_max 17
_diffrn_reflns_limit_l_min -17
_diffrn_reflns_number 9987
_diffrn_reflns_theta_full 27.86
_diffrn_reflns_theta_max 27.86
_diffrn_reflns_theta_min 2.41
_exptl_absorpt_coefficient_mu 0.095
_exptl_absorpt_correction_type none
_exptl_crystal_colour colorless
_exptl_crystal_density_diffrn 1.261
_exptl_crystal_density_meas ?
_exptl_crystal_density_method 'not measured'
_exptl_crystal_description plate
_exptl_crystal_F_000 360
_exptl_crystal_size_max 0.21
_exptl_crystal_size_mid 0.10
_exptl_crystal_size_min 0.06
_refine_diff_density_max 0.241
_refine_diff_density_min -0.230
_refine_diff_density_rms 0.044
_refine_ls_extinction_method none
_refine_ls_goodness_of_fit_ref 1.030
_refine_ls_hydrogen_treatment noref
_refine_ls_matrix_type full
_refine_ls_number_parameters 112
_refine_ls_number_reflns 2123
_refine_ls_number_restraints 0
_refine_ls_restrained_S_all 1.030
_refine_ls_R_factor_all 0.0622
_refine_ls_R_factor_gt 0.0404
_refine_ls_shift/su_max 0.000
_refine_ls_shift/su_mean 0.000
_refine_ls_structure_factor_coef Fsqd
_refine_ls_weighting_details 'calc w=1/[\s^2^(Fo^2^)+(0.0416P)^2^+0.2070P] where P=(Fo^2^+2Fc^2^)/3'
_refine_ls_weighting_scheme calc
_refine_ls_wR_factor_gt 0.0904
_refine_ls_wR_factor_ref 0.1011
_reflns_number_gt 1581
_reflns_number_total 2123
_reflns_threshold_expression >2sigma(I)
_cod_data_source_file ic502805h_si_003.cif
_cod_data_source_block 1
_cod_depositor_comments
;
The following automatic conversions were performed:

'_symmetry_cell_setting' value 'Monoclinic' changed to 'monoclinic'
according to
/usr/data/users/saulius/crontab/automatic-downloads/rss-feeds/ACS/lib/dictionaries/cif_core.dic
dictionary named 'cif_core.dic' version 2.4.2 from 2011-04-26.

'_exptl_crystal_density_meas' value 'not measured' was changed to '?'
- the value is perceived as not measured.

Automatic conversion script
Id: cif_fix_values 3008 2015-01-20 13:52:24Z robertas 

 Adding full bibliography for 4342210--4342214.cif.
;
_cod_original_sg_symbol_H-M P2(1)/c
_cod_database_code 4342210

loop_
_symmetry_equiv_pos_as_xyz
'x, y, z'
'-x, y+1/2, -z+1/2'
'-x, -y, -z'
'x, -y-1/2, z-1/2'

loop_
_atom_site_label
_atom_site_type_symbol
_atom_site_fract_x
_atom_site_fract_y
_atom_site_fract_z
_atom_site_U_iso_or_equiv
_atom_site_adp_type
_atom_site_occupancy
_atom_site_symmetry_multiplicity
_atom_site_calc_flag
_atom_site_refinement_flags
C1 C 0.47032(16) 0.37600(16) 0.78025(10) 0.0189(3) Uani 1 1 d .
C2 C 0.31299(17) 0.44315(17) 0.74893(10) 0.0205(3) Uani 1 1 d .
C3 C 0.56449(16) 0.33762(16) 0.69644(10) 0.0191(3) Uani 1 1 d .
C4 C 0.79221(17) 0.50403(18) 0.78350(10) 0.0247(3) Uani 1 1 d .
H4A H 0.7106 0.5638 0.8151 0.030 Uiso 1 1 calc R
H4B H 0.8533 0.5892 0.7516 0.030 Uiso 1 1 calc R
C5 C 0.90323(19) 0.4126(2) 0.86616(11) 0.0337(4) Uani 1 1 d .
H5A H 0.8413 0.3406 0.9050 0.051 Uiso 1 1 calc R
H5B H 0.9627 0.4948 0.9121 0.051 Uiso 1 1 calc R
H5C H 0.9773 0.3436 0.8347 0.051 Uiso 1 1 calc R
C6 C 0.80379(17) 0.34386(18) 0.62212(10) 0.0233(3) Uani 1 1 d .
H6A H 0.7671 0.2331 0.5939 0.028 Uiso 1 1 calc R
H6B H 0.9175 0.3338 0.6512 0.028 Uiso 1 1 calc R
C7 C 0.78429(19) 0.4727(2) 0.53723(11) 0.0319(4) Uani 1 1 d .
H7A H 0.6728 0.4777 0.5055 0.048 Uiso 1 1 calc R
H7B H 0.8497 0.4407 0.4859 0.048 Uiso 1 1 calc R
H7C H 0.8178 0.5832 0.5653 0.048 Uiso 1 1 calc R
N1 N 0.52113(14) 0.32909(15) 0.87220(8) 0.0225(3) Uani 1 1 d .
N2 N 0.18901(15) 0.49757(17) 0.72350(9) 0.0291(3) Uani 1 1 d .
N3 N 0.71314(13) 0.39054(14) 0.70370(8) 0.0199(3) Uani 1 1 d .
O1 O 0.40970(11) 0.35491(13) 0.93459(7) 0.0256(3) Uani 1 1 d .
H1 H 0.4456 0.3221 0.9939 0.038 Uiso 1 1 calc R
O2 O 0.49369(11) 0.25474(12) 0.62412(7) 0.0250(2) Uani 1 1 d .

loop_
_atom_site_aniso_label
_atom_site_aniso_U_11
_atom_site_aniso_U_22
_atom_site_aniso_U_33
_atom_site_aniso_U_23
_atom_site_aniso_U_13
_atom_site_aniso_U_12
C1 0.0221(7) 0.0183(6) 0.0163(6) -0.0007(5) 0.0028(5) -0.0024(5)
C2 0.0247(7) 0.0232(7) 0.0144(6) -0.0004(5) 0.0057(5) -0.0038(5)
C3 0.0234(7) 0.0192(6) 0.0146(6) 0.0014(5) 0.0027(5) 0.0021(5)
C4 0.0257(7) 0.0272(7) 0.0216(7) -0.0047(6) 0.0048(6) -0.0070(6)
C5 0.0304(8) 0.0478(10) 0.0215(7) 0.0002(7) -0.0002(6) -0.0091(7)
C6 0.0229(7) 0.0279(7) 0.0202(7) -0.0015(6) 0.0066(6) 0.0022(6)
C7 0.0408(9) 0.0333(9) 0.0238(8) 0.0022(6) 0.0123(7) 0.0002(7)
N1 0.0254(6) 0.0258(6) 0.0174(6) -0.0008(5) 0.0073(5) -0.0007(5)
N2 0.0256(7) 0.0371(7) 0.0249(6) 0.0020(5) 0.0046(5) 0.0001(6)
N3 0.0226(6) 0.0219(6) 0.0158(5) -0.0009(4) 0.0045(5) -0.0001(5)
O1 0.0276(5) 0.0351(6) 0.0153(5) 0.0028(4) 0.0073(4) 0.0017(4)
O2 0.0263(5) 0.0320(6) 0.0164(5) -0.0049(4) 0.0027(4) -0.0032(4)

loop_
_atom_type_symbol
_atom_type_description
_atom_type_scat_dispersion_real
_atom_type_scat_dispersion_imag
_atom_type_scat_source
C C 0.0033 0.0016 'International Tables Vol C Tables 4.2.6.8 and 6.1.1.4'
H H 0.0000 0.0000 'International Tables Vol C Tables 4.2.6.8 and 6.1.1.4'
N N 0.0061 0.0033 'International Tables Vol C Tables 4.2.6.8 and 6.1.1.4'
O O 0.0106 0.0060 'International Tables Vol C Tables 4.2.6.8 and 6.1.1.4'

loop_
_geom_angle_atom_site_label_1
_geom_angle_atom_site_label_2
_geom_angle_atom_site_label_3
_geom_angle
N1 C1 C2 122.72(12)
N1 C1 C3 120.24(12)
C2 C1 C3 116.37(11)
N2 C2 C1 179.28(16)
O2 C3 N3 124.71(12)
O2 C3 C1 115.34(12)
N3 C3 C1 119.95(12)
N3 C4 C5 112.91(12)
N3 C4 H4A 109.0
C5 C4 H4A 109.0
N3 C4 H4B 109.0
C5 C4 H4B 109.0
H4A C4 H4B 107.8
C4 C5 H5A 109.5
C4 C5 H5B 109.5
H5A C5 H5B 109.5
C4 C5 H5C 109.5
H5A C5 H5C 109.5
H5B C5 H5C 109.5
N3 C6 C7 111.52(12)
N3 C6 H6A 109.3
C7 C6 H6A 109.3
N3 C6 H6B 109.3
C7 C6 H6B 109.3
H6A C6 H6B 108.0
C6 C7 H7A 109.5
C6 C7 H7B 109.5
H7A C7 H7B 109.5
C6 C7 H7C 109.5
H7A C7 H7C 109.5
H7B C7 H7C 109.5
C1 N1 O1 111.53(11)
C3 N3 C4 124.91(11)
C3 N3 C6 118.29(11)
C4 N3 C6 116.63(11)
N1 O1 H1 109.5

loop_
_geom_bond_atom_site_label_1
_geom_bond_atom_site_label_2
_geom_bond_distance
C1 N1 1.2844(17)
C1 C2 1.4453(19)
C1 C3 1.5031(18)
C2 N2 1.1449(18)
C3 O2 1.2407(15)
C3 N3 1.3269(17)
C4 N3 1.4726(17)
C4 C5 1.518(2)
C4 H4A 0.9900
C4 H4B 0.9900
C5 H5A 0.9800
C5 H5B 0.9800
C5 H5C 0.9800
C6 N3 1.4743(17)
C6 C7 1.513(2)
C6 H6A 0.9900
C6 H6B 0.9900
C7 H7A 0.9800
C7 H7B 0.9800
C7 H7C 0.9800
N1 O1 1.3719(14)
O1 H1 0.8400

loop_
_geom_hbond_atom_site_label_D
_geom_hbond_atom_site_label_H
_geom_hbond_atom_site_label_A
_geom_hbond_distance_DH
_geom_hbond_distance_HA
_geom_hbond_distance_DA
_geom_hbond_angle_DHA
_geom_hbond_site_symmetry_A
O1 H1 O2 0.84 1.82 2.6523(13) 171.8 4_566

loop_
_geom_torsion_atom_site_label_1
_geom_torsion_atom_site_label_2
_geom_torsion_atom_site_label_3
_geom_torsion_atom_site_label_4
_geom_torsion
N1 C1 C3 O2 122.13(14)
C2 C1 C3 O2 -48.76(16)
N1 C1 C3 N3 -57.28(18)
C2 C1 C3 N3 131.82(13)
C2 C1 N1 O1 -1.43(18)
C3 C1 N1 O1 -171.73(11)
O2 C3 N3 C4 173.03(12)
C1 C3 N3 C4 -7.61(19)
O2 C3 N3 C6 -2.1(2)
C1 C3 N3 C6 177.31(11)
C5 C4 N3 C3 102.19(16)
C5 C4 N3 C6 -82.66(15)
C7 C6 N3 C3 89.68(15)
C7 C6 N3 C4 -85.81(15)
